data_7108128
loop_
_publ_author_name
'Christina Y. Tang'
'Nicholas Phillips'
'Joshua I. Bates'
'Amber L. Thompson'
'Matthias J. Gutmann'
'Simon Aldridge'

_publ_section_title
;
 Dimethylamine borane dehydrogenation chemistry: syntheses, X-ray and
 neutron diffraction studies of 18-electron aminoborane and 14-electron
 aminoboryl complexes
;
_journal_name_full Chem.Commun.
_journal_page_first 8096
_journal_paper_doi 10.1039/c2cc33361a
_journal_volume 48
_journal_year 2012
_chemical_formula_moiety 'C44 H58 B Ir N5, C32 H12 B F24'
_chemical_formula_sum 'C76 H70 B2 F24 Ir N5'
_chemical_formula_weight 1723.22
_chemical_melting_point ?
_space_group_IT_number 9
_symmetry_cell_setting monoclinic
_symmetry_space_group_name_Hall 'C -2yc'
_symmetry_space_group_name_H-M 'C 1 c 1'
_atom_sites_solution_hydrogens geom
_atom_sites_solution_primary 'Refinement of known model'
_atom_sites_solution_secondary difmap
_audit_creation_method SHELXL-97
_cell_angle_alpha 90.00
_cell_angle_beta 117.11(10)
_cell_angle_gamma 90.00
_cell_formula_units_Z 4
_cell_length_a 22.8105(2)
_cell_length_b 19.0153(2)
_cell_length_c 19.9792(2)
_cell_measurement_temperature 150(2)
_cell_volume 7714(7)
_computing_cell_refinement SXD2001
_computing_data_collection SXD2001
_computing_data_reduction SXD2001
_computing_structure_refinement 'SHELXL-97 (Sheldrick, 1997)'
_computing_structure_solution 'Refinement of known model'
_diffrn_ambient_temperature 150(2)
_diffrn_measured_fraction_theta_full 0.043
_diffrn_measured_fraction_theta_max 0.043
_diffrn_measurement_device_type 'SXD at ISIS neutron source'
_diffrn_measurement_method 'time-of-flight Laue diffraction'
_diffrn_radiation_monochromator none
_diffrn_radiation_probe neutron
_diffrn_radiation_source 'ISIS spallation neutron source'
_diffrn_radiation_type Neutron
_diffrn_radiation_wavelength Laue
_diffrn_reflns_av_R_equivalents 0.0000
_diffrn_reflns_av_sigmaI/netI 0.0363
_diffrn_reflns_limit_h_max 22
_diffrn_reflns_limit_h_min -33
_diffrn_reflns_limit_k_max 23
_diffrn_reflns_limit_k_min -23
_diffrn_reflns_limit_l_max 29
_diffrn_reflns_limit_l_min -22
_diffrn_reflns_number 7931
_diffrn_reflns_theta_full 82.53
_diffrn_reflns_theta_max 82.53
_diffrn_reflns_theta_min 8.90
_diffrn_standards_decay_% 0
_diffrn_standards_interval_count 0
_diffrn_standards_interval_time 0
_diffrn_standards_number 0
_exptl_absorpt_coefficient_mu 0.165
_exptl_absorpt_correction_T_max 0.5583
_exptl_absorpt_correction_T_min 0.3183
_exptl_absorpt_correction_type numerical
_exptl_absorpt_process_details
;
Calculated using custom ISIS software program SXD-2001.
;
_exptl_crystal_colour clear_intense_yellow
_exptl_crystal_density_diffrn 1.484
_exptl_crystal_density_meas ?
_exptl_crystal_density_method 'not measured'
_exptl_crystal_description block
_exptl_crystal_F_000 1788
_exptl_crystal_size_max 9.00
_exptl_crystal_size_mid 4.00
_exptl_crystal_size_min 4.00
_refine_diff_density_max 1.032
_refine_diff_density_min -0.967
_refine_diff_density_rms 0.233
_refine_ls_abs_structure_details 'Flack H D (1983), Acta Cryst. A39, 876-881'
_refine_ls_abs_structure_Flack 0.22(17)
_refine_ls_extinction_coef 0.000472(19)
_refine_ls_extinction_expression Fc^*^=kFc[1+0.001xFc^2^\l^3^/sin(2\q)]^-1/4^
_refine_ls_extinction_method SHELXL
_refine_ls_goodness_of_fit_ref 1.274
_refine_ls_hydrogen_treatment mixed
_refine_ls_matrix_type full
_refine_ls_number_parameters 1638
_refine_ls_number_reflns 7931
_refine_ls_number_restraints 3975
_refine_ls_restrained_S_all 1.171
_refine_ls_R_factor_all 0.0921
_refine_ls_R_factor_gt 0.0921
_refine_ls_shift/su_max 0.002
_refine_ls_shift/su_mean 0.000
_refine_ls_structure_factor_coef Fsqd
_refine_ls_weighting_details 'calc w=1/[\s^2^(Fo^2^)+(0.2000P)^2^+0.0000P] where P=(Fo^2^+2Fc^2^)/3'
_refine_ls_weighting_scheme calc
_refine_ls_wR_factor_gt 0.2330
_refine_ls_wR_factor_ref 0.2330
_reflns_number_gt 7931
_reflns_number_total 7931
_reflns_threshold_expression >2sigma(I)
_cod_data_source_file c2cc33361a.txt
_cod_data_source_block 2-Neutron
_cod_depositor_comments
;
The following automatic conversions were performed:

'_chemical_melting_point' value 'not measured' was changed to '?' -
the value is undefined or not given.

Automatic conversion script
Id: cif_fix_values 1715 2011-07-08 13:25:40Z adriana 

The following automatic conversions were performed:

'_exptl_crystal_density_meas' value 'not measured' was changed to '?'
- the value is perceived as not measured.

Automatic conversion script
Id: cif_fix_values 3008 2015-01-20 13:52:24Z robertas 
;
_cod_original_sg_symbol_H-M 'C c'
_cod_database_code 7108128

loop_
_symmetry_equiv_pos_as_xyz
'x, y, z'
'x, -y, z+1/2'
'x+1/2, y+1/2, z'
'x+1/2, -y+1/2, z+1/2'

loop_
_atom_site_label
_atom_site_type_symbol
_atom_site_fract_x
_atom_site_fract_y
_atom_site_fract_z
_atom_site_U_iso_or_equiv
_atom_site_adp_type
_atom_site_occupancy
_atom_site_symmetry_multiplicity
_atom_site_calc_flag
_atom_site_refinement_flags
_atom_site_disorder_assembly
_atom_site_disorder_group
Ir1 Ir 0.6209(2) 0.5776(2) 0.4973(3) 0.0207(9) Uani 1 1 d U . .
C2 C 0.6239(4) 0.6852(4) 0.5042(5) 0.0265(12) Uani 1 1 d U . .
N3 N 0.6535(3) 0.7256(3) 0.5669(3) 0.0295(11) Uani 1 1 d U . .
C4 C 0.6495(5) 0.7978(5) 0.5498(5) 0.0351(15) Uani 1 1 d U . .
C5 C 0.6164(4) 0.8012(4) 0.4739(5) 0.0352(15) Uani 1 1 d U . .
N6 N 0.6016(3) 0.7326(3) 0.4461(3) 0.0320(12) Uani 1 1 d U . .
C7 C 0.6843(4) 0.6994(5) 0.6421(5) 0.0340(17) Uani 1 1 d U . .
C8 C 0.6439(5) 0.6898(5) 0.6780(5) 0.0410(18) Uani 1 1 d U . .
C9 C 0.6741(6) 0.6666(6) 0.7523(6) 0.056(2) Uani 1 1 d U . .
C10 C 0.7415(6) 0.6531(6) 0.7887(5) 0.057(2) Uani 1 1 d U . .
C11 C 0.7816(6) 0.6638(6) 0.7531(6) 0.054(2) Uani 1 1 d U . .
C12 C 0.7521(4) 0.6864(5) 0.6767(5) 0.0409(19) Uani 1 1 d U . .
C13 C 0.5709(5) 0.7060(6) 0.6420(6) 0.055(3) Uani 1 1 d DU . .
C14 C 0.7738(7) 0.6242(7) 0.8710(7) 0.094(4) Uani 1 1 d DU . .
C15 C 0.7922(4) 0.6960(5) 0.6365(6) 0.055(2) Uani 1 1 d DU . .
C16 C 0.5695(4) 0.7161(4) 0.3688(5) 0.0305(16) Uani 1 1 d U . .
C17 C 0.6098(5) 0.7016(5) 0.3327(5) 0.0350(17) Uani 1 1 d U . .
C18 C 0.5779(6) 0.6869(5) 0.2547(5) 0.049(2) Uani 1 1 d U . .
C19 C 0.5094(6) 0.6857(6) 0.2150(6) 0.065(3) Uani 1 1 d U . .
C20 C 0.4724(6) 0.7000(6) 0.2508(6) 0.064(2) Uani 1 1 d U . .
C21 C 0.5014(5) 0.7154(5) 0.3297(6) 0.049(2) Uani 1 1 d U . .
C22 C 0.6826(4) 0.7033(5) 0.3748(5) 0.041(2) Uani 1 1 d DU . .
C23 C 0.4741(7) 0.6718(7) 0.1310(6) 0.098(4) Uani 1 1 d DU . .
C24 C 0.4610(5) 0.7354(6) 0.3680(7) 0.076(3) Uani 1 1 d DU . .
C25 C 0.6357(4) 0.4718(4) 0.4910(4) 0.0219(13) Uani 1 1 d U . .
N26 N 0.6884(3) 0.4340(3) 0.5405(3) 0.0288(11) Uani 1 1 d U . .
C27 C 0.6857(4) 0.3655(5) 0.5165(5) 0.0376(16) Uani 1 1 d U . .
C28 C 0.6294(4) 0.3591(4) 0.4495(5) 0.0361(16) Uani 1 1 d U . .
N29 N 0.5997(3) 0.4248(3) 0.4340(3) 0.0277(11) Uani 1 1 d U . .
C30 C 0.7405(4) 0.4580(4) 0.6101(4) 0.0276(15) Uani 1 1 d U . .
C31 C 0.7993(4) 0.4822(5) 0.6124(5) 0.0376(18) Uani 1 1 d U . .
C32 C 0.8517(5) 0.5000(6) 0.6827(5) 0.0433(19) Uani 1 1 d U . .
C33 C 0.8448(4) 0.4928(6) 0.7479(5) 0.043(2) Uani 1 1 d U . .
C34 C 0.7863(4) 0.4692(5) 0.7453(5) 0.0396(18) Uani 1 1 d U . .
C35 C 0.7322(4) 0.4523(5) 0.6747(5) 0.0330(17) Uani 1 1 d U . .
C36 C 0.8066(4) 0.4900(6) 0.5415(5) 0.060(3) Uani 1 1 d DU . .
C37 C 0.9032(5) 0.5103(6) 0.8253(5) 0.059(3) Uani 1 1 d DU . .
C38 C 0.6677(4) 0.4266(5) 0.6713(5) 0.045(2) Uani 1 1 d DU . .
C39 C 0.5374(4) 0.4398(4) 0.3690(4) 0.0283(15) Uani 1 1 d U . .
C40 C 0.4799(4) 0.4163(4) 0.3704(5) 0.0329(17) Uani 1 1 d U . .
C41 C 0.4191(5) 0.4312(5) 0.3066(5) 0.0419(18) Uani 1 1 d U . .
C42 C 0.4171(4) 0.4663(5) 0.2463(5) 0.043(2) Uani 1 1 d U . .
C43 C 0.4763(5) 0.4873(5) 0.2470(6) 0.0425(19) Uani 1 1 d U . .
H43 H 0.4726(9) 0.5146(11) 0.2002(11) 0.053(4) Uani 1 1 d U . .
C44 C 0.5382(4) 0.4747(5) 0.3094(4) 0.0314(16) Uani 1 1 d U . .
C45 C 0.4809(4) 0.3784(5) 0.4377(6) 0.052(2) Uani 1 1 d DU . .
C46 C 0.3523(5) 0.4829(7) 0.1794(6) 0.074(3) Uani 1 1 d DU . .
C47 C 0.6004(4) 0.4971(5) 0.3065(5) 0.045(2) Uani 1 1 d DU . .
B48 B 0.5285(5) 0.5702(7) 0.4892(6) 0.041(2) Uani 1 1 d U . .
N49 N 0.4693(3) 0.5542(4) 0.4887(4) 0.0501(17) Uani 1 1 d U . .
C50 C 0.4636(7) 0.5390(9) 0.5568(8) 0.061(3) Uani 1 1 d U . .
C51 C 0.4056(5) 0.5616(8) 0.4203(8) 0.059(3) Uani 1 1 d U . .
B60 B 0.1235(5) 0.5524(4) 0.5033(6) 0.0186(13) Uani 1 1 d U . .
C61 C 0.1402(3) 0.5018(4) 0.4471(4) 0.0168(13) Uani 1 1 d U . .
C62 C 0.2019(4) 0.4697(4) 0.4734(4) 0.0235(15) Uani 1 1 d U . .
C63 C 0.2165(4) 0.4234(4) 0.4295(5) 0.0264(14) Uani 1 1 d U A .
C64 C 0.1710(4) 0.4062(5) 0.3570(5) 0.0273(16) Uani 1 1 d U . .
C65 C 0.1087(3) 0.4370(4) 0.3300(4) 0.0223(14) Uani 1 1 d U . .
C66 C 0.0929(4) 0.4828(4) 0.3728(4) 0.0203(15) Uani 1 1 d U . .
C67 C 0.2851(3) 0.3918(4) 0.4628(5) 0.0356(16) Uani 1 1 d DU . .
F68 F 0.2887(11) 0.3280(8) 0.4884(15) 0.047(3) Uani 0.47(2) 1 d PDU A 1
F69 F 0.3070(11) 0.3867(14) 0.4113(10) 0.049(3) Uani 0.47(2) 1 d PDU A 1
F70 F 0.3306(11) 0.4293(12) 0.5175(12) 0.047(3) Uani 0.47(2) 1 d PDU A 1
F681 F 0.2970(11) 0.3519(12) 0.4175(10) 0.049(3) Uani 0.53(2) 1 d PDU A 2
F691 F 0.3293(10) 0.4416(9) 0.4879(13) 0.047(3) Uani 0.53(2) 1 d PDU A 2
F701 F 0.2936(10) 0.3534(11) 0.5210(10) 0.047(3) Uani 0.53(2) 1 d PDU A 2
C71 C 0.0535(4) 0.4188(4) 0.2510(4) 0.0312(17) Uani 1 1 d DU . .
F72 F 0.0213(5) 0.4747(5) 0.2131(6) 0.048(3) Uani 1 1 d DU . .
F73 F 0.0765(5) 0.3868(8) 0.2101(6) 0.077(4) Uani 1 1 d DU . .
F74 F 0.0082(5) 0.3776(6) 0.2547(6) 0.059(3) Uani 1 1 d DU . .
C75 C 0.1847(3) 0.6080(4) 0.5472(4) 0.0185(14) Uani 1 1 d U . .
C76 C 0.1925(4) 0.6420(4) 0.6136(4) 0.0229(15) Uani 1 1 d U . .
C77 C 0.2410(4) 0.6910(4) 0.6498(4) 0.0280(15) Uani 1 1 d U . .
C78 C 0.2833(4) 0.7138(4) 0.6224(5) 0.0268(15) Uani 1 1 d U . .
C79 C 0.2757(4) 0.6833(4) 0.5550(5) 0.0287(15) Uani 1 1 d U . .
C80 C 0.2268(4) 0.6315(4) 0.5176(4) 0.0228(14) Uani 1 1 d U . .
C81 C 0.2495(4) 0.7227(4) 0.7234(4) 0.0352(18) Uani 1 1 d DU . .
F82 F 0.1967(6) 0.7187(8) 0.7320(8) 0.085(4) Uani 1 1 d DU . .
F83 F 0.2961(7) 0.6895(7) 0.7815(7) 0.088(5) Uani 1 1 d DU . .
F84 F 0.2688(7) 0.7892(5) 0.7340(8) 0.078(4) Uani 1 1 d DU . .
C85 C 0.3197(4) 0.7075(5) 0.5242(5) 0.045(2) Uani 1 1 d DU . .
F86 F 0.2997(7) 0.6896(8) 0.4548(6) 0.093(5) Uani 1 1 d DU . .
F87 F 0.3271(6) 0.7770(5) 0.5265(8) 0.065(3) Uani 1 1 d DU . .
F88 F 0.3814(5) 0.6844(8) 0.5630(9) 0.092(5) Uani 1 1 d DU . .
C89 C 0.0582(3) 0.6022(4) 0.4570(4) 0.0228(15) Uani 1 1 d U . .
C90 C 0.0484(4) 0.6376(4) 0.3916(4) 0.0256(15) Uani 1 1 d U . .
C91 C -0.0048(4) 0.6805(5) 0.3537(5) 0.0370(16) Uani 1 1 d U B .
C92 C -0.0529(4) 0.6911(5) 0.3780(5) 0.0388(18) Uani 1 1 d U . .
C93 C -0.0437(4) 0.6574(5) 0.4430(5) 0.0348(17) Uani 1 1 d U . .
C94 C 0.0114(4) 0.6148(5) 0.4829(4) 0.0284(16) Uani 1 1 d U . .
C95 C -0.0158(4) 0.7149(5) 0.2817(5) 0.0473(18) Uani 1 1 d DU . .
F96 F 0.0327(7) 0.7044(11) 0.2645(10) 0.054(3) Uani 0.599(12) 1 d PDU B 1
F97 F -0.0289(11) 0.7815(7) 0.2790(11) 0.063(3) Uani 0.599(12) 1 d PDU B 1
F98 F -0.0681(7) 0.6864(10) 0.2239(9) 0.056(3) Uani 0.599(12) 1 d PDU B 1
F961 F 0.0350(10) 0.7582(13) 0.2964(14) 0.056(3) Uani 0.401(12) 1 d PDU B 2
F971 F -0.0676(9) 0.7551(13) 0.2495(14) 0.054(3) Uani 0.401(12) 1 d PDU B 2
F981 F -0.0154(15) 0.6703(11) 0.2330(13) 0.063(3) Uani 0.401(12) 1 d PDU B 2
C99 C -0.0952(4) 0.6651(5) 0.4698(5) 0.052(2) Uani 1 1 d DU . .
F100 F -0.1438(6) 0.6202(8) 0.4372(9) 0.097(5) Uani 1 1 d DU . .
F101 F -0.1224(7) 0.7285(6) 0.4562(9) 0.086(4) Uani 1 1 d DU . .
F102 F -0.0721(6) 0.6556(8) 0.5426(6) 0.075(4) Uani 1 1 d DU . .
C103 C 0.1153(3) 0.4997(4) 0.5619(4) 0.0189(14) Uani 1 1 d U . .
C104 C 0.0543(4) 0.4631(4) 0.5368(4) 0.0200(15) Uani 1 1 d U . .
C105 C 0.0414(4) 0.4172(4) 0.5833(4) 0.0274(14) Uani 1 1 d U C .
C106 C 0.0904(4) 0.4062(4) 0.6571(4) 0.0252(15) Uani 1 1 d U . .
C107 C 0.1511(4) 0.4364(4) 0.6809(4) 0.0266(16) Uani 1 1 d U . .
C108 C 0.1630(3) 0.4839(4) 0.6338(4) 0.0183(14) Uani 1 1 d U . .
C109 C -0.0255(4) 0.3852(4) 0.5547(4) 0.0372(16) Uani 1 1 d DU . .
F110 F -0.0372(7) 0.3572(9) 0.6063(7) 0.051(3) Uani 0.724(14) 1 d PDU C 1
F111 F -0.0729(6) 0.4302(7) 0.5168(8) 0.043(3) Uani 0.724(14) 1 d PDU C 1
F112 F -0.0307(7) 0.3350(8) 0.5063(8) 0.052(3) Uani 0.724(14) 1 d PDU C 1
F10A F -0.0564(17) 0.403(2) 0.5939(18) 0.052(3) Uani 0.276(14) 1 d PDU C 2
F11A F -0.0658(16) 0.4028(19) 0.4844(11) 0.051(3) Uani 0.276(14) 1 d PDU C 2
F12A F -0.0241(16) 0.3161(8) 0.555(2) 0.043(3) Uani 0.276(14) 1 d PDU C 2
C113 C 0.2062(4) 0.4209(5) 0.7578(4) 0.043(2) Uani 1 1 d DU . .
F114 F 0.1850(6) 0.3996(8) 0.8054(6) 0.079(4) Uani 1 1 d DU . .
F115 F 0.2440(6) 0.3707(7) 0.7548(7) 0.088(5) Uani 1 1 d DU . .
F116 F 0.2453(6) 0.4752(6) 0.7903(7) 0.070(4) Uani 1 1 d DU . .
H1 H 0.6576(7) 0.5869(9) 0.4465(9) 0.037(3) Uani 1 1 d U . .
H2 H 0.6960(7) 0.5791(8) 0.5604(10) 0.038(3) Uani 1 1 d U . .
H4 H 0.6668(9) 0.8366(9) 0.5905(10) 0.048(3) Uani 1 1 d U . .
H5 H 0.6051(9) 0.8480(9) 0.4392(10) 0.044(3) Uani 1 1 d U . .
H9 H 0.6476(13) 0.6600(12) 0.7824(13) 0.070(5) Uani 1 1 d U . .
H11 H 0.8349(11) 0.6529(12) 0.7830(10) 0.068(5) Uani 1 1 d U . .
H18 H 0.6044(13) 0.6807(12) 0.2287(12) 0.067(5) Uani 1 1 d U . .
H20 H 0.4175(13) 0.7015(13) 0.2250(13) 0.086(6) Uani 1 1 d U . .
H27 H 0.7251(9) 0.3278(9) 0.5477(10) 0.048(3) Uani 1 1 d U . .
H28 H 0.6078(9) 0.3153(9) 0.4117(10) 0.047(3) Uani 1 1 d U . .
H32 H 0.8955(10) 0.5183(13) 0.6848(12) 0.066(4) Uani 1 1 d U . .
H34 H 0.7819(9) 0.4640(11) 0.7963(11) 0.053(4) Uani 1 1 d U . .
H41 H 0.3735(10) 0.4158(12) 0.3067(12) 0.063(4) Uani 1 1 d U . .
H62 H 0.2391(8) 0.4800(9) 0.5318(9) 0.040(4) Uani 1 1 d U . .
H64 H 0.1835(8) 0.3713(10) 0.3234(10) 0.040(3) Uani 1 1 d U . .
H66 H 0.0405(7) 0.5049(8) 0.3470(8) 0.031(3) Uani 1 1 d U . .
H76 H 0.1614(8) 0.6308(8) 0.6395(8) 0.029(3) Uani 1 1 d U . .
H78 H 0.3201(8) 0.7529(9) 0.6497(10) 0.043(4) Uani 1 1 d U . .
H80 H 0.2208(8) 0.6096(9) 0.4658(9) 0.037(3) Uani 1 1 d U . .
H90 H 0.0843(9) 0.6288(10) 0.3724(10) 0.045(4) Uani 1 1 d U . .
H92 H -0.0956(8) 0.7237(9) 0.3436(10) 0.049(4) Uani 1 1 d U . .
H94 H 0.0160(8) 0.5885(9) 0.5353(8) 0.036(3) Uani 1 1 d U . .
H104 H 0.0151(7) 0.4712(8) 0.4798(8) 0.030(3) Uani 1 1 d U . .
H106 H 0.0810(8) 0.3699(10) 0.6927(10) 0.045(4) Uani 1 1 d U . .
H108 H 0.2118(7) 0.5102(8) 0.6537(8) 0.034(3) Uani 1 1 d U . .
H131 H 0.5458(12) 0.6884(13) 0.6722(13) 0.106(6) Uani 1 1 d DU . .
H132 H 0.5575(12) 0.7594(8) 0.6299(14) 0.105(6) Uani 1 1 d DU . .
H133 H 0.5456(11) 0.6799(12) 0.5892(10) 0.098(6) Uani 1 1 d DU . .
H141 H 0.8185(10) 0.6486(15) 0.9054(13) 0.123(6) Uani 1 1 d DU . .
H142 H 0.7425(12) 0.6324(16) 0.8955(13) 0.120(6) Uani 1 1 d DU . .
H143 H 0.7817(15) 0.5707(9) 0.8705(14) 0.127(6) Uani 1 1 d DU . .
H151 H 0.8416(7) 0.6824(11) 0.6722(11) 0.083(5) Uani 1 1 d DU . .
H152 H 0.7930(10) 0.7478(8) 0.6192(13) 0.085(5) Uani 1 1 d DU . .
H153 H 0.7769(10) 0.6641(11) 0.5881(10) 0.081(5) Uani 1 1 d DU . .
H221 H 0.7047(11) 0.7102(13) 0.3397(11) 0.087(5) Uani 1 1 d DU . .
H222 H 0.7027(12) 0.7427(12) 0.4168(11) 0.094(6) Uani 1 1 d DU . .
H223 H 0.7033(13) 0.6560(10) 0.4051(14) 0.117(12) Uani 1 1 d D . .
H231 H 0.4226(9) 0.6817(17) 0.1046(15) 0.143(7) Uani 1 1 d DU . .
H232 H 0.4911(15) 0.7061(16) 0.1009(14) 0.142(7) Uani 1 1 d DU . .
H233 H 0.4791(15) 0.6207(11) 0.1135(14) 0.144(7) Uani 1 1 d DU . .
H241 H 0.4117(7) 0.7216(12) 0.3347(12) 0.095(5) Uani 1 1 d DU . .
H242 H 0.4615(11) 0.7891(8) 0.3808(14) 0.099(5) Uani 1 1 d DU . .
H243 H 0.4768(10) 0.7092(12) 0.4202(10) 0.091(5) Uani 1 1 d DU . .
H361 H 0.8518(7) 0.5139(12) 0.5532(12) 0.090(5) Uani 1 1 d DU . .
H362 H 0.7696(8) 0.5218(12) 0.5020(12) 0.091(5) Uani 1 1 d DU . .
H363 H 0.8053(11) 0.4409(9) 0.5181(12) 0.086(5) Uani 1 1 d DU . .
H371 H 0.9281(11) 0.5561(10) 0.8250(13) 0.103(6) Uani 1 1 d DU . .
H372 H 0.8896(11) 0.5161(14) 0.8687(11) 0.100(6) Uani 1 1 d DU . .
H373 H 0.9374(10) 0.4689(10) 0.8410(12) 0.098(6) Uani 1 1 d DU . .
H381 H 0.6725(10) 0.4159(11) 0.7252(7) 0.078(4) Uani 1 1 d DU . .
H382 H 0.6287(9) 0.4621(9) 0.6452(11) 0.077(4) Uani 1 1 d DU . .
H383 H 0.6537(10) 0.3794(8) 0.6410(11) 0.076(4) Uani 1 1 d DU . .
H451 H 0.4350(7) 0.3739(11) 0.4353(12) 0.071(4) Uani 1 1 d DU . .
H452 H 0.5136(8) 0.4026(10) 0.4883(9) 0.070(4) Uani 1 1 d DU . .
H453 H 0.5001(9) 0.3277(8) 0.4394(12) 0.071(4) Uani 1 1 d DU . .
H461 H 0.3172(10) 0.4426(12) 0.1705(14) 0.116(6) Uani 1 1 d DU . .
H462 H 0.3305(11) 0.5293(11) 0.1848(14) 0.119(7) Uani 1 1 d DU . .
H463 H 0.3553(11) 0.4864(16) 0.1285(9) 0.119(7) Uani 1 1 d DU . .
H471 H 0.5949(11) 0.4917(12) 0.2515(8) 0.086(5) Uani 1 1 d DU . .
H472 H 0.6141(11) 0.5484(8) 0.3240(12) 0.087(5) Uani 1 1 d DU . .
H473 H 0.6417(8) 0.4650(10) 0.3390(11) 0.082(4) Uani 1 1 d DU . .
H481 H 0.5313(7) 0.5782(10) 0.4260(9) 0.045(4) Uani 1 1 d U . .
H482 H 0.5840(8) 0.5653(10) 0.5604(10) 0.049(4) Uani 1 1 d U . .
H503 H 0.4383(14) 0.5771(17) 0.5661(15) 0.088(6) Uani 1 1 d U . .
H502 H 0.5110(14) 0.5383(16) 0.6035(16) 0.086(5) Uani 1 1 d U . .
H501 H 0.4403(14) 0.4880(17) 0.5528(15) 0.092(7) Uani 1 1 d U . .
H511 H 0.3805(11) 0.5092(16) 0.4164(16) 0.089(7) Uani 1 1 d U . .
H512 H 0.3810(12) 0.6047(17) 0.4273(15) 0.087(7) Uani 1 1 d U . .
H513 H 0.4124(11) 0.5699(14) 0.3706(15) 0.075(6) Uani 1 1 d U . .

loop_
_atom_site_aniso_label
_atom_site_aniso_U_11
_atom_site_aniso_U_22
_atom_site_aniso_U_33
_atom_site_aniso_U_23
_atom_site_aniso_U_13
_atom_site_aniso_U_12
Ir1 0.026(2) 0.0126(17) 0.024(2) -0.0019(17) 0.0128(18) -0.0028(18)
C2 0.043(3) 0.012(2) 0.027(2) 0.001(2) 0.019(2) 0.003(3)
N3 0.049(3) 0.012(2) 0.029(2) -0.0025(17) 0.019(2) 0.001(2)
C4 0.056(3) 0.013(2) 0.038(3) 0.003(2) 0.023(3) -0.001(3)
C5 0.055(3) 0.012(2) 0.040(3) 0.003(2) 0.023(3) 0.001(3)
N6 0.049(3) 0.013(2) 0.034(2) 0.0021(18) 0.019(2) 0.005(2)
C7 0.048(3) 0.015(4) 0.026(3) -0.008(3) 0.007(3) -0.005(3)
C8 0.063(4) 0.026(4) 0.034(4) -0.005(3) 0.022(3) -0.002(3)
C9 0.082(5) 0.039(5) 0.037(4) -0.007(4) 0.018(4) -0.002(4)
C10 0.086(5) 0.044(5) 0.027(4) -0.007(4) 0.013(3) -0.004(4)
C11 0.060(5) 0.044(5) 0.035(4) -0.007(4) 0.000(3) 0.000(4)
C12 0.042(4) 0.027(5) 0.035(4) 0.005(3) 0.001(3) -0.003(3)
C13 0.062(5) 0.048(7) 0.064(6) -0.010(5) 0.035(5) 0.001(5)
C14 0.128(9) 0.103(10) 0.035(5) 0.017(6) 0.024(6) 0.027(7)
C15 0.031(5) 0.059(7) 0.063(6) 0.003(5) 0.010(4) -0.010(4)
C16 0.042(3) 0.015(4) 0.032(3) 0.004(3) 0.015(3) 0.002(3)
C17 0.055(4) 0.019(4) 0.029(3) 0.003(3) 0.018(3) 0.005(3)
C18 0.087(5) 0.027(5) 0.021(3) 0.003(3) 0.013(3) 0.007(4)
C19 0.087(5) 0.042(5) 0.035(4) 0.002(4) 0.003(4) 0.011(5)
C20 0.061(5) 0.048(5) 0.047(4) 0.010(4) -0.007(3) 0.019(4)
C21 0.044(4) 0.038(5) 0.051(4) 0.011(4) 0.008(3) 0.018(4)
C22 0.053(4) 0.048(6) 0.038(5) 0.016(4) 0.033(4) -0.003(4)
C23 0.122(9) 0.086(9) 0.030(5) -0.010(5) -0.013(5) 0.006(7)
C24 0.042(6) 0.091(8) 0.080(6) 0.006(6) 0.016(5) 0.031(5)
C25 0.031(3) 0.012(2) 0.022(3) -0.001(2) 0.012(2) 0.001(2)
N26 0.035(2) 0.019(2) 0.030(2) 0.0015(18) 0.0123(18) 0.0067(18)
C27 0.048(3) 0.015(3) 0.043(3) 0.000(2) 0.014(2) 0.012(2)
C28 0.046(3) 0.011(3) 0.046(3) -0.002(2) 0.016(2) 0.006(2)
N29 0.039(2) 0.010(2) 0.032(2) -0.0024(17) 0.0143(18) 0.0030(17)
C30 0.024(3) 0.030(4) 0.030(3) 0.010(3) 0.013(3) 0.009(3)
C31 0.031(4) 0.050(5) 0.036(3) 0.011(3) 0.018(3) 0.007(3)
C32 0.030(4) 0.055(5) 0.042(4) 0.011(4) 0.014(3) 0.002(3)
C33 0.032(4) 0.051(5) 0.035(4) 0.011(4) 0.006(3) 0.005(3)
C34 0.040(4) 0.041(5) 0.032(4) 0.004(3) 0.011(3) 0.007(3)
C35 0.034(4) 0.036(4) 0.033(3) 0.010(3) 0.018(3) 0.004(3)
C36 0.038(5) 0.108(8) 0.049(5) 0.012(5) 0.034(4) 0.014(5)
C37 0.039(5) 0.074(7) 0.040(5) 0.008(5) -0.004(4) 0.014(5)
C38 0.040(4) 0.055(6) 0.054(5) 0.015(5) 0.034(4) -0.003(4)
C39 0.035(3) 0.017(4) 0.035(3) -0.009(3) 0.018(3) -0.005(3)
C40 0.040(3) 0.023(4) 0.041(4) -0.010(3) 0.022(3) -0.010(3)
C41 0.036(4) 0.040(5) 0.046(4) -0.023(3) 0.015(3) -0.010(3)
C42 0.036(4) 0.042(5) 0.041(4) -0.016(3) 0.009(3) -0.003(3)
C43 0.037(4) 0.041(5) 0.039(4) -0.008(4) 0.008(3) 0.002(3)
H43 0.048(8) 0.049(9) 0.043(7) 0.000(7) 0.005(6) -0.006(6)
C44 0.033(4) 0.029(4) 0.029(3) -0.010(3) 0.012(3) -0.006(3)
C45 0.061(6) 0.035(6) 0.074(6) 0.014(4) 0.043(5) -0.008(4)
C46 0.038(5) 0.104(9) 0.050(6) -0.009(6) -0.005(4) -0.004(6)
C47 0.051(5) 0.049(6) 0.043(5) -0.008(4) 0.029(4) -0.019(4)
B48 0.025(4) 0.053(6) 0.050(5) -0.007(4) 0.021(4) -0.011(4)
N49 0.033(3) 0.055(5) 0.067(4) 0.006(3) 0.027(3) -0.002(3)
C50 0.047(6) 0.076(8) 0.078(6) 0.014(6) 0.045(5) -0.009(5)
C51 0.019(4) 0.074(7) 0.080(6) -0.004(6) 0.021(4) -0.008(5)
B60 0.021(3) 0.011(3) 0.021(3) 0.001(3) 0.008(2) 0.002(3)
C61 0.021(3) 0.014(3) 0.020(3) 0.001(2) 0.014(2) 0.001(2)
C62 0.019(3) 0.017(4) 0.030(4) 0.000(3) 0.007(3) 0.006(2)
C63 0.020(3) 0.014(3) 0.042(3) -0.001(3) 0.012(2) 0.003(2)
C64 0.029(3) 0.020(4) 0.032(3) -0.001(3) 0.012(3) 0.003(3)
C65 0.023(3) 0.025(4) 0.019(3) 0.000(3) 0.010(2) 0.003(3)
C66 0.024(3) 0.019(4) 0.016(3) -0.001(3) 0.008(2) 0.005(3)
C67 0.023(3) 0.021(3) 0.057(4) -0.005(3) 0.014(3) 0.005(2)
F68 0.033(6) 0.028(6) 0.065(6) 0.005(5) 0.010(6) 0.009(5)
F69 0.031(6) 0.037(7) 0.076(6) -0.008(5) 0.022(5) 0.019(6)
F70 0.023(4) 0.040(6) 0.064(7) -0.001(5) 0.008(6) -0.004(4)
F681 0.031(6) 0.037(7) 0.076(6) -0.008(5) 0.022(5) 0.019(6)
F691 0.023(4) 0.040(6) 0.064(7) -0.001(5) 0.008(6) -0.004(4)
F701 0.033(6) 0.028(6) 0.065(6) 0.005(5) 0.010(6) 0.009(5)
C71 0.031(4) 0.040(5) 0.020(3) 0.001(3) 0.009(3) 0.001(3)
F72 0.059(7) 0.038(6) 0.028(5) 0.003(4) 0.003(4) 0.005(5)
F73 0.056(7) 0.108(11) 0.039(6) -0.049(7) -0.002(5) 0.025(6)
F74 0.061(7) 0.048(8) 0.034(6) -0.001(5) -0.007(5) -0.027(5)
C75 0.025(3) 0.013(3) 0.018(3) -0.004(2) 0.010(2) -0.002(2)
C76 0.031(4) 0.017(4) 0.022(3) -0.004(2) 0.014(3) 0.001(2)
C77 0.040(4) 0.018(4) 0.026(3) -0.007(3) 0.015(3) -0.006(3)
C78 0.029(3) 0.016(4) 0.034(3) -0.001(3) 0.012(3) -0.004(3)
C79 0.027(3) 0.028(4) 0.038(3) -0.003(3) 0.021(3) -0.006(3)
C80 0.029(3) 0.021(4) 0.022(3) -0.001(3) 0.015(3) -0.001(3)
C81 0.059(5) 0.020(4) 0.030(4) -0.011(3) 0.023(3) -0.001(3)
F82 0.086(8) 0.102(11) 0.093(9) -0.061(8) 0.065(7) -0.029(7)
F83 0.129(10) 0.058(9) 0.041(6) -0.005(6) 0.007(7) 0.035(8)
F84 0.142(11) 0.019(6) 0.082(9) -0.025(5) 0.058(8) -0.015(6)
C85 0.043(4) 0.048(5) 0.058(5) -0.005(4) 0.034(4) -0.015(4)
F86 0.112(10) 0.119(11) 0.072(7) -0.035(7) 0.063(6) -0.081(9)
F87 0.066(8) 0.051(6) 0.105(9) 0.000(6) 0.062(7) -0.018(5)
F88 0.042(6) 0.094(10) 0.145(11) 0.036(10) 0.047(7) 0.003(6)
C89 0.024(3) 0.016(4) 0.024(3) -0.001(3) 0.007(3) 0.005(3)
C90 0.036(4) 0.010(4) 0.026(3) 0.002(3) 0.010(3) 0.005(3)
C91 0.045(4) 0.030(4) 0.025(3) 0.003(2) 0.007(3) 0.012(3)
C92 0.037(4) 0.032(4) 0.035(4) 0.002(3) 0.006(3) 0.012(3)
C93 0.032(3) 0.037(4) 0.035(3) 0.001(3) 0.015(3) 0.021(3)
C94 0.024(3) 0.029(4) 0.023(3) 0.000(3) 0.003(3) 0.005(3)
C95 0.058(4) 0.042(4) 0.032(3) 0.011(3) 0.013(3) 0.015(3)
F96 0.057(5) 0.058(7) 0.038(6) 0.028(5) 0.014(5) 0.017(5)
F97 0.101(8) 0.049(6) 0.031(5) 0.013(4) 0.023(6) 0.019(6)
F98 0.060(6) 0.069(7) 0.031(5) 0.014(5) 0.014(5) 0.006(5)
F961 0.060(6) 0.069(7) 0.031(5) 0.014(5) 0.014(5) 0.006(5)
F971 0.057(5) 0.058(7) 0.038(6) 0.028(5) 0.014(5) 0.017(5)
F981 0.101(8) 0.049(6) 0.031(5) 0.013(4) 0.023(6) 0.019(6)
C99 0.043(4) 0.057(5) 0.062(5) -0.001(4) 0.030(4) 0.018(4)
F100 0.055(8) 0.117(10) 0.131(10) -0.008(10) 0.053(7) -0.017(7)
F101 0.083(9) 0.083(8) 0.116(10) 0.021(8) 0.066(8) 0.056(7)
F102 0.079(8) 0.093(10) 0.081(7) 0.010(7) 0.059(6) 0.037(7)
C103 0.022(3) 0.008(3) 0.020(3) -0.001(2) 0.005(3) 0.000(2)
C104 0.021(3) 0.012(4) 0.023(3) 0.007(3) 0.008(3) 0.000(2)
C105 0.024(3) 0.031(3) 0.031(3) 0.009(3) 0.016(2) 0.009(2)
C106 0.033(3) 0.018(4) 0.025(3) 0.007(3) 0.014(3) 0.001(3)
C107 0.023(3) 0.022(4) 0.026(3) 0.010(3) 0.004(3) 0.006(3)
C108 0.019(3) 0.012(4) 0.017(3) 0.001(2) 0.003(2) 0.003(3)
C109 0.026(3) 0.042(4) 0.044(3) 0.007(3) 0.015(3) 0.001(3)
F110 0.037(5) 0.054(7) 0.051(5) 0.019(5) 0.010(4) -0.014(5)
F111 0.024(5) 0.045(4) 0.052(6) 0.009(4) 0.011(5) 0.004(4)
F112 0.030(5) 0.061(7) 0.067(6) -0.013(5) 0.025(5) -0.007(5)
F10A 0.030(5) 0.061(7) 0.067(6) -0.013(5) 0.025(5) -0.007(5)
F11A 0.037(5) 0.054(7) 0.051(5) 0.019(5) 0.010(4) -0.014(5)
F12A 0.024(5) 0.045(4) 0.052(6) 0.009(4) 0.011(5) 0.004(4)
C113 0.046(4) 0.041(5) 0.024(4) 0.006(3) 0.000(3) 0.008(3)
F114 0.087(9) 0.101(11) 0.024(6) 0.035(6) 0.002(5) -0.009(7)
F115 0.076(9) 0.076(9) 0.057(8) 0.002(7) -0.017(6) 0.053(7)
F116 0.063(8) 0.060(8) 0.039(6) 0.004(5) -0.018(5) -0.006(5)
H1 0.040(7) 0.036(7) 0.041(6) -0.003(6) 0.024(5) 0.006(5)
H2 0.030(6) 0.022(7) 0.048(7) -0.003(6) 0.005(6) -0.005(5)
H4 0.066(5) 0.017(5) 0.049(5) 0.003(5) 0.015(5) -0.001(4)
H5 0.063(5) 0.014(5) 0.048(5) 0.007(5) 0.018(5) 0.004(4)
H9 0.098(9) 0.050(9) 0.054(8) -0.001(7) 0.028(8) 0.004(8)
H11 0.067(9) 0.057(9) 0.039(7) 0.010(7) -0.013(7) -0.001(7)
H18 0.109(9) 0.036(9) 0.042(7) -0.002(7) 0.023(8) 0.007(8)
H20 0.074(9) 0.067(9) 0.062(8) 0.004(8) -0.017(8) 0.005(8)
H27 0.057(5) 0.020(5) 0.050(5) -0.003(5) 0.008(5) 0.010(5)
H28 0.052(5) 0.019(5) 0.057(5) -0.008(5) 0.012(5) 0.006(4)
H32 0.041(8) 0.080(10) 0.068(8) 0.015(8) 0.018(7) -0.005(7)
H34 0.054(8) 0.047(9) 0.040(7) 0.003(6) 0.006(6) 0.009(7)
H41 0.051(8) 0.061(9) 0.065(8) -0.021(7) 0.016(7) -0.012(7)
H62 0.033(7) 0.036(8) 0.038(7) 0.005(6) 0.005(6) 0.014(6)
H64 0.038(7) 0.035(8) 0.048(7) -0.003(6) 0.021(6) -0.005(6)
H66 0.027(6) 0.021(7) 0.033(6) -0.004(5) 0.004(5) 0.016(5)
H76 0.046(7) 0.025(7) 0.029(6) -0.009(5) 0.029(5) -0.009(5)
H78 0.034(7) 0.030(8) 0.054(7) 0.003(6) 0.011(6) -0.004(6)
H80 0.045(7) 0.040(7) 0.032(6) -0.005(6) 0.023(5) -0.004(6)
H90 0.058(8) 0.029(8) 0.045(7) 0.002(6) 0.022(7) 0.006(6)
H92 0.042(7) 0.031(8) 0.053(7) -0.008(6) 0.002(6) 0.016(6)
H94 0.041(7) 0.042(8) 0.020(6) -0.001(5) 0.009(5) 0.008(6)
H104 0.017(6) 0.025(7) 0.034(7) 0.001(5) -0.001(5) -0.006(5)
H106 0.048(7) 0.035(8) 0.045(7) 0.013(6) 0.015(6) -0.008(6)
H108 0.020(6) 0.030(7) 0.031(6) 0.008(5) -0.006(5) -0.004(5)
H131 0.084(9) 0.093(11) 0.113(10) -0.009(9) 0.019(9) 0.016(8)
H132 0.083(9) 0.087(10) 0.115(10) -0.015(9) 0.021(9) 0.023(8)
H133 0.075(9) 0.087(10) 0.111(10) -0.024(9) 0.023(9) 0.028(8)
H141 0.161(12) 0.127(13) 0.045(8) 0.026(8) 0.015(9) 0.030(10)
H142 0.162(12) 0.128(13) 0.044(8) 0.030(8) 0.024(9) 0.027(10)
H143 0.168(12) 0.126(12) 0.048(8) 0.025(8) 0.015(9) 0.030(10)
H151 0.053(8) 0.098(10) 0.093(9) -0.005(8) 0.028(7) -0.007(7)
H152 0.057(8) 0.095(10) 0.101(9) 0.002(8) 0.034(7) -0.011(7)
H153 0.048(8) 0.097(10) 0.097(9) -0.005(8) 0.031(7) -0.025(7)
H221 0.072(9) 0.116(12) 0.087(10) 0.005(10) 0.049(9) -0.001(9)
H222 0.074(10) 0.112(12) 0.093(11) -0.009(10) 0.034(9) -0.001(9)
H223 0.10(2) 0.10(3) 0.14(3) 0.07(2) 0.045(19) 0.015(16)
H231 0.155(13) 0.136(13) 0.057(9) -0.002(10) -0.020(10) 0.009(11)
H232 0.157(13) 0.133(12) 0.058(9) 0.002(10) -0.020(10) 0.004(11)
H233 0.160(13) 0.131(12) 0.061(9) 0.000(10) -0.018(10) 0.009(11)
H241 0.051(8) 0.119(11) 0.111(10) 0.010(9) 0.033(8) 0.022(8)
H242 0.063(9) 0.117(11) 0.114(10) 0.009(9) 0.037(8) 0.020(8)
H243 0.049(8) 0.118(11) 0.107(10) 0.010(9) 0.036(7) 0.022(8)
H361 0.061(8) 0.142(12) 0.070(8) 0.014(9) 0.032(7) -0.001(8)
H362 0.057(9) 0.142(13) 0.074(9) 0.016(10) 0.029(8) 0.005(9)
H363 0.069(9) 0.137(12) 0.066(9) 0.012(9) 0.043(8) 0.001(9)
H371 0.082(9) 0.106(11) 0.072(9) 0.002(8) -0.006(8) 0.003(9)
H372 0.080(9) 0.110(11) 0.069(9) 0.000(8) -0.001(8) 0.005(9)
H373 0.073(9) 0.105(11) 0.069(9) 0.002(8) -0.008(8) 0.006(9)
H381 0.069(8) 0.088(9) 0.083(8) 0.006(8) 0.040(7) -0.020(7)
H382 0.065(8) 0.087(9) 0.086(8) 0.014(8) 0.040(7) -0.017(8)
H383 0.064(8) 0.083(9) 0.087(8) 0.002(8) 0.040(7) -0.022(7)
H451 0.076(9) 0.063(10) 0.092(10) 0.010(8) 0.055(8) 0.002(8)
H452 0.083(9) 0.059(10) 0.077(9) 0.001(8) 0.044(8) -0.011(8)
H453 0.081(8) 0.055(9) 0.086(9) 0.006(7) 0.046(7) 0.003(7)
H461 0.060(9) 0.133(12) 0.083(10) -0.011(9) -0.030(8) 0.000(9)
H462 0.060(9) 0.134(12) 0.088(10) -0.013(9) -0.031(8) 0.013(9)
H463 0.065(9) 0.140(12) 0.080(10) -0.008(9) -0.029(8) 0.002(9)
H471 0.078(8) 0.102(10) 0.091(9) -0.005(8) 0.049(7) -0.029(8)
H472 0.074(8) 0.089(10) 0.102(9) -0.008(8) 0.044(7) -0.030(8)
H473 0.072(8) 0.096(10) 0.094(9) 0.007(8) 0.052(7) -0.024(8)
H481 0.029(7) 0.060(9) 0.040(7) -0.011(6) 0.010(6) 0.001(6)
H482 0.038(7) 0.061(9) 0.052(8) -0.018(7) 0.024(6) -0.009(6)
H503 0.081(10) 0.100(12) 0.087(11) 0.007(10) 0.041(10) -0.006(10)
H502 0.077(10) 0.100(12) 0.083(10) 0.021(9) 0.039(10) -0.005(9)
H501 0.085(13) 0.102(16) 0.096(14) 0.008(12) 0.049(11) -0.021(13)
H511 0.048(11) 0.093(15) 0.109(15) 0.003(12) 0.022(10) -0.028(11)
H512 0.049(11) 0.102(15) 0.095(14) -0.037(12) 0.019(10) 0.004(11)
H513 0.053(11) 0.078(14) 0.076(12) -0.021(11) 0.012(10) -0.007(10)

loop_
_atom_type_symbol
_atom_type_description
_atom_type_scat_dispersion_real
_atom_type_scat_dispersion_imag
_atom_type_scat_source
C C 0.0000 0.0000 'International Tables Vol C Tables 4.2.6.8 and 6.1.1.4'
H H 0.0000 0.0000 'International Tables Vol C Tables 4.2.6.8 and 6.1.1.4'
N N 0.0000 0.0000 'International Tables Vol C Tables 4.2.6.8 and 6.1.1.4'
Ir Ir 0.0000 0.0000 'International Tables Vol C Tables 4.2.6.8 and 6.1.1.4'
F F 0.0000 0.0000 'International Tables Vol C Tables 4.2.6.8 and 6.1.1.4'
B B 0.0000 -0.2130 'International Tables Vol C Tables 4.2.6.8 and 6.1.1.4'

loop_
_geom_angle_atom_site_label_1
_geom_angle_atom_site_label_2
_geom_angle_atom_site_label_3
_geom_angle
B48 Ir1 C2 94.3(5)
B48 Ir1 C25 96.9(4)
C2 Ir1 C25 168.8(4)
B48 Ir1 H1 141.2(7)
C2 Ir1 H1 85.5(7)
C25 Ir1 H1 85.4(7)
B48 Ir1 H2 139.4(8)
C2 Ir1 H2 86.5(6)
C25 Ir1 H2 85.4(6)
H1 Ir1 H2 79.4(9)
B48 Ir1 H481 38.4(7)
C2 Ir1 H481 92.0(7)
C25 Ir1 H481 96.4(6)
H1 Ir1 H481 102.8(8)
H2 Ir1 H481 177.3(9)
B48 Ir1 H482 42.4(6)
C2 Ir1 H482 95.3(7)
C25 Ir1 H482 93.3(7)
H1 Ir1 H482 176.3(9)
H2 Ir1 H482 97.1(9)
H481 Ir1 H482 80.7(8)
N3 C2 N6 104.3(6)
N3 C2 Ir1 127.9(6)
N6 C2 Ir1 127.6(6)
C2 N3 C4 112.1(6)
C2 N3 C7 125.0(6)
C4 N3 C7 122.9(6)
C5 C4 N3 105.1(8)
C5 C4 H4 131.7(13)
N3 C4 H4 123.0(12)
C4 C5 N6 108.1(8)
C4 C5 H5 127.2(12)
N6 C5 H5 124.6(12)
C2 N6 C5 110.3(6)
C2 N6 C16 126.1(6)
C5 N6 C16 123.6(6)
C12 C7 C8 123.8(8)
C12 C7 N3 118.9(8)
C8 C7 N3 117.3(8)
C9 C8 C7 117.4(10)
C9 C8 C13 118.3(10)
C7 C8 C13 124.2(8)
C10 C9 C8 120.5(12)
C10 C9 H9 118.2(15)
C8 C9 H9 121.3(17)
C9 C10 C11 121.8(10)
C9 C10 C14 119.5(11)
C11 C10 C14 118.7(11)
C10 C11 C12 119.1(10)
C10 C11 H11 120.7(15)
C12 C11 H11 120.2(16)
C7 C12 C11 117.3(9)
C7 C12 C15 122.0(8)
C11 C12 C15 120.7(9)
C8 C13 H131 115.4(15)
C8 C13 H132 116.4(16)
H131 C13 H132 105.0(15)
C8 C13 H133 111.0(14)
H131 C13 H133 103.2(15)
H132 C13 H133 104.5(14)
C10 C14 H141 112.8(16)
C10 C14 H142 110.3(15)
H141 C14 H142 107.2(15)
C10 C14 H143 109.6(16)
H141 C14 H143 108.7(16)
H142 C14 H143 108.1(16)
C12 C15 H151 109.7(16)
C12 C15 H152 113.8(15)
H151 C15 H152 106.2(14)
C12 C15 H153 113.5(14)
H151 C15 H153 106.6(15)
H152 C15 H153 106.6(15)
C21 C16 N6 120.7(8)
C21 C16 C17 121.8(8)
N6 C16 C17 117.5(7)
C18 C17 C16 117.9(9)
C18 C17 C22 120.7(9)
C16 C17 C22 121.4(7)
C19 C18 C17 120.6(11)
C19 C18 H18 120.4(15)
C17 C18 H18 118.8(16)
C20 C19 C18 120.2(10)
C20 C19 C23 118.2(12)
C18 C19 C23 121.6(13)
C19 C20 C21 122.2(11)
C19 C20 H20 126.7(18)
C21 C20 H20 111.1(19)
C16 C21 C20 117.3(10)
C16 C21 C24 120.3(9)
C20 C21 C24 122.2(9)
C17 C22 H221 112.4(15)
C17 C22 H222 115.6(15)
H221 C22 H222 106.2(15)
C17 C22 H223 113.3(16)
H221 C22 H223 105.3(15)
H222 C22 H223 103.1(14)
C19 C23 H231 115.3(18)
C19 C23 H232 111.6(16)
H231 C23 H232 102.4(15)
C19 C23 H233 116.4(15)
H231 C23 H233 105.2(15)
H232 C23 H233 104.6(16)
C21 C24 H241 110.3(16)
C21 C24 H242 115.7(17)
H241 C24 H242 106.7(15)
C21 C24 H243 111.9(15)
H241 C24 H243 106.9(15)
H242 C24 H243 104.8(15)
N26 C25 N29 104.7(6)
N26 C25 Ir1 125.9(5)
N29 C25 Ir1 129.0(5)
C25 N26 C27 111.1(6)
C25 N26 C30 127.2(6)
C27 N26 C30 121.7(6)
C28 C27 N26 107.3(7)
C28 C27 H27 131.0(12)
N26 C27 H27 121.6(11)
C27 C28 N29 106.3(7)
C27 C28 H28 132.5(12)
N29 C28 H28 121.2(11)
C25 N29 C28 110.5(6)
C25 N29 C39 125.7(6)
C28 N29 C39 123.7(6)
C35 C30 C31 122.0(7)
C35 C30 N26 118.2(7)
C31 C30 N26 119.7(7)
C30 C31 C32 118.5(8)
C30 C31 C36 121.2(8)
C32 C31 C36 120.3(8)
C33 C32 C31 120.2(9)
C33 C32 H32 120.9(14)
C31 C32 H32 118.9(14)
C34 C33 C32 121.1(8)
C34 C33 C37 118.9(9)
C32 C33 C37 120.1(9)
C33 C34 C35 119.7(9)
C33 C34 H34 120.0(13)
C35 C34 H34 120.3(13)
C30 C35 C34 118.5(8)
C30 C35 C38 121.5(7)
C34 C35 C38 120.1(8)
C31 C36 H361 110.6(15)
C31 C36 H362 111.8(15)
H361 C36 H362 106.9(14)
C31 C36 H363 110.0(14)
H361 C36 H363 108.1(15)
H362 C36 H363 109.4(15)
C33 C37 H371 113.4(14)
C33 C37 H372 113.7(15)
H371 C37 H372 106.6(15)
C33 C37 H373 108.7(14)
H371 C37 H373 107.2(14)
H372 C37 H373 106.9(14)
C35 C38 H381 111.6(13)
C35 C38 H382 113.7(13)
H381 C38 H382 107.6(14)
C35 C38 H383 109.6(12)
H381 C38 H383 106.7(14)
H382 C38 H383 107.4(14)
C44 C39 C40 123.8(7)
C44 C39 N29 118.5(7)
C40 C39 N29 117.7(7)
C39 C40 C41 117.4(8)
C39 C40 C45 122.3(8)
C41 C40 C45 120.2(8)
C42 C41 C40 121.2(9)
C42 C41 H41 119.3(15)
C40 C41 H41 119.4(15)
C41 C42 C43 119.2(9)
C41 C42 C46 120.8(9)
C43 C42 C46 120.0(10)
C42 C43 C44 122.0(10)
C42 C43 H43 116.8(13)
C44 C43 H43 121.2(13)
C39 C44 C43 116.4(8)
C39 C44 C47 123.8(7)
C43 C44 C47 119.8(8)
C40 C45 H451 113.2(14)
C40 C45 H452 111.2(14)
H451 C45 H452 110.1(14)
C40 C45 H453 107.5(14)
H451 C45 H453 108.9(14)
H452 C45 H453 105.5(14)
C42 C46 H461 111.0(14)
C42 C46 H462 114.0(13)
H461 C46 H462 105.7(15)
C42 C46 H463 113.6(14)
H461 C46 H463 105.0(14)
H462 C46 H463 107.0(15)
C44 C47 H471 110.1(13)
C44 C47 H472 113.4(14)
H471 C47 H472 108.6(14)
C44 C47 H473 113.7(13)
H471 C47 H473 103.6(14)
H472 C47 H473 106.9(14)
N49 B48 Ir1 170.4(9)
N49 B48 H481 119.9(11)
Ir1 B48 H481 64.2(8)
N49 B48 H482 114.7(11)
Ir1 B48 H482 60.4(8)
H481 B48 H482 124.6(12)
B48 N49 C50 122.8(9)
B48 N49 C51 122.1(9)
C50 N49 C51 114.5(9)
N49 C50 H503 109.7(18)
N49 C50 H502 109.7(16)
H503 C50 H502 107(3)
N49 C50 H501 110.9(19)
H503 C50 H501 111(3)
H502 C50 H501 109(2)
N49 C51 H511 103.4(16)
N49 C51 H512 108.4(16)
H511 C51 H512 115(2)
N49 C51 H513 111.7(14)
H511 C51 H513 110(2)
H512 C51 H513 109(2)
C103 B60 C89 112.8(7)
C103 B60 C61 105.7(6)
C89 B60 C61 112.6(7)
C103 B60 C75 111.2(7)
C89 B60 C75 105.0(6)
C61 B60 C75 109.6(7)
C62 C61 C66 115.8(7)
C62 C61 B60 120.2(6)
C66 C61 B60 123.8(6)
C63 C62 C61 121.9(7)
C63 C62 H62 119.5(11)
C61 C62 H62 118.5(11)
C64 C63 C62 122.1(7)
C64 C63 C67 119.8(7)
C62 C63 C67 118.1(7)
C63 C64 C65 116.8(8)
C63 C64 H64 121.1(11)
C65 C64 H64 122.1(11)
C66 C65 C64 122.1(7)
C66 C65 C71 117.1(6)
C64 C65 C71 120.8(7)
C65 C66 C61 121.2(6)
C65 C66 H66 117.8(10)
C61 C66 H66 121.0(10)
F681 C67 F691 108.8(11)
F681 C67 F68 74.6(13)
F691 C67 F68 128.6(15)
F681 C67 F701 107.4(11)
F691 C67 F701 106.7(10)
F68 C67 F701 34.5(11)
F681 C67 F70 123.8(17)
F691 C67 F70 27.4(12)
F68 C67 F70 107.0(11)
F701 C67 F70 79.9(13)
F681 C67 F69 32.1(12)
F691 C67 F69 81.7(14)
F68 C67 F69 104.8(11)
F701 C67 F69 133.4(14)
F70 C67 F69 104.4(11)
F681 C67 C63 115.3(11)
F691 C67 C63 110.0(12)
F68 C67 C63 114.1(12)
F701 C67 C63 108.3(11)
F70 C67 C63 114.3(14)
F69 C67 C63 111.4(12)
F73 C71 F72 107.2(9)
F73 C71 F74 107.8(9)
F72 C71 F74 105.3(8)
F73 C71 C65 111.8(7)
F72 C71 C65 112.7(8)
F74 C71 C65 111.6(7)
C80 C75 C76 115.5(7)
C80 C75 B60 123.5(7)
C76 C75 B60 120.5(7)
C77 C76 C75 122.0(7)
C77 C76 H76 115.6(10)
C75 C76 H76 122.3(11)
C76 C77 C78 123.1(8)
C76 C77 C81 119.7(8)
C78 C77 C81 117.1(7)
C77 C78 C79 116.6(7)
C77 C78 H78 123.2(13)
C79 C78 H78 120.2(13)
C78 C79 C80 121.2(7)
C78 C79 C85 117.5(7)
C80 C79 C85 121.3(7)
C75 C80 C79 121.4(7)
C75 C80 H80 118.2(11)
C79 C80 H80 120.5(11)
F82 C81 F83 106.1(10)
F82 C81 F84 107.2(9)
F83 C81 F84 103.9(9)
F82 C81 C77 112.9(9)
F83 C81 C77 111.0(9)
F84 C81 C77 115.0(9)
F86 C85 F87 106.0(9)
F86 C85 F88 107.5(10)
F87 C85 F88 103.0(8)
F86 C85 C79 113.0(9)
F87 C85 C79 113.4(8)
F88 C85 C79 113.2(9)
C90 C89 C94 116.0(7)
C90 C89 B60 121.3(7)
C94 C89 B60 122.5(7)
C91 C90 C89 121.9(8)
C91 C90 H90 121.9(12)
C89 C90 H90 116.1(12)
C90 C91 C92 122.0(9)
C90 C91 C95 120.7(8)
C92 C91 C95 117.2(8)
C93 C92 C91 117.0(8)
C93 C92 H92 124.4(14)
C91 C92 H92 118.5(14)
C92 C93 C94 121.1(8)
C92 C93 C99 118.9(7)
C94 C93 C99 119.9(8)
C93 C94 C89 121.8(8)
C93 C94 H94 117.9(11)
C89 C94 H94 120.3(10)
F981 C95 F97 133.6(16)
F981 C95 F971 109.1(12)
F97 C95 F971 42.9(12)
F981 C95 F96 53.8(14)
F97 C95 F96 110.1(11)
F971 C95 F96 129.9(16)
F981 C95 F961 105.5(12)
F97 C95 F961 64.5(14)
F971 C95 F961 104.4(12)
F96 C95 F961 53.4(13)
F981 C95 F98 52.8(14)
F97 C95 F98 105.1(10)
F971 C95 F98 63.9(13)
F96 C95 F98 103.8(10)
F961 C95 F98 141.2(15)
F981 C95 C91 112.4(14)
F97 C95 C91 113.7(11)
F971 C95 C91 116.6(13)
F96 C95 C91 113.2(10)
F961 C95 C91 108.0(13)
F98 C95 C91 110.2(11)
F100 C99 F102 106.4(10)
F100 C99 F101 106.2(10)
F102 C99 F101 105.3(9)
F100 C99 C93 112.5(10)
F102 C99 C93 113.3(9)
F101 C99 C93 112.6(10)
C108 C103 C104 116.1(7)
C108 C103 B60 126.2(7)
C104 C103 B60 117.7(6)
C105 C104 C103 122.5(6)
C105 C104 H104 117.3(10)
C103 C104 H104 120.1(10)
C104 C105 C106 118.8(7)
C104 C105 C109 119.2(7)
C106 C105 C109 121.8(7)
C107 C106 C105 119.9(7)
C107 C106 H106 120.8(11)
C105 C106 H106 119.0(11)
C106 C107 C108 120.4(6)
C106 C107 C113 121.0(7)
C108 C107 C113 118.6(7)
C103 C108 C107 121.9(7)
C103 C108 H108 117.3(10)
C107 C108 H108 120.7(10)
F110 C109 F111 108.2(9)
F110 C109 F12A 65.9(16)
F111 C109 F12A 131.7(17)
F110 C109 F10A 43.2(17)
F111 C109 F10A 69.4(17)
F12A C109 F10A 105.8(13)
F110 C109 F11A 130.8(18)
F111 C109 F11A 39.9(16)
F12A C109 F11A 105.4(13)
F10A C109 F11A 105.3(13)
F110 C109 F112 107.6(10)
F111 C109 F112 105.8(9)
F12A C109 F112 44.0(16)
F10A C109 F112 136.8(18)
F11A C109 F112 67.7(17)
F110 C109 C105 114.2(9)
F111 C109 C105 112.6(9)
F12A C109 C105 112.9(16)
F10A C109 C105 113.3(17)
F11A C109 C105 113.5(17)
F112 C109 C105 108.0(9)
F115 C113 F114 106.1(9)
F115 C113 F116 106.3(9)
F114 C113 F116 105.8(9)
F115 C113 C107 111.1(8)
F114 C113 C107 112.8(8)
F116 C113 C107 114.1(8)

loop_
_geom_bond_atom_site_label_1
_geom_bond_atom_site_label_2
_geom_bond_distance
Ir1 B48 2.044(11)
Ir1 C2 2.050(8)
Ir1 C25 2.054(9)
Ir1 H1 1.592(17)
Ir1 H2 1.599(15)
Ir1 H481 1.886(16)
Ir1 H482 1.822(19)
C2 N3 1.358(10)
C2 N6 1.372(10)
N3 C4 1.408(11)
N3 C7 1.427(11)
C4 C5 1.353(12)
C4 H4 1.03(2)
C5 N6 1.399(11)
C5 H5 1.08(2)
N6 C16 1.409(10)
C7 C12 1.399(13)
C7 C8 1.414(14)
C8 C9 1.394(15)
C8 C13 1.514(15)
C9 C10 1.393(17)
C9 H9 1.04(4)
C10 C11 1.406(16)
C10 C14 1.562(15)
C11 C12 1.427(14)
C11 H11 1.10(3)
C12 C15 1.478(15)
C13 H131 1.059(14)
C13 H132 1.057(13)
C13 H133 1.066(13)
C14 H141 1.044(14)
C14 H142 1.046(14)
C14 H143 1.035(14)
C15 H151 1.054(13)
C15 H152 1.048(13)
C15 H153 1.056(13)
C16 C21 1.384(13)
C16 C17 1.431(12)
C17 C18 1.416(13)
C17 C22 1.482(13)
C18 C19 1.393(17)
C18 H18 0.97(4)
C19 C20 1.358(18)
C19 C23 1.519(15)
C20 C21 1.436(15)
C20 H20 1.12(3)
C21 C24 1.490(17)
C22 H221 1.041(13)
C22 H222 1.060(14)
C22 H223 1.067(13)
C23 H231 1.063(14)
C23 H232 1.072(14)
C23 H233 1.056(14)
C24 H241 1.048(13)
C24 H242 1.051(14)
C24 H243 1.060(14)
C25 N26 1.362(9)
C25 N29 1.383(9)
N26 C27 1.379(10)
N26 C30 1.432(10)
C27 C28 1.374(12)
C27 H27 1.096(19)
C28 N29 1.388(10)
C28 H28 1.08(2)
N29 C39 1.452(10)
C30 C35 1.392(11)
C30 C31 1.397(12)
C31 C32 1.410(13)
C31 C36 1.507(13)
C32 C33 1.388(14)
C32 H32 1.04(3)
C33 C34 1.386(14)
C33 C37 1.550(13)
C34 C35 1.425(12)
C34 H34 1.07(3)
C35 C38 1.520(12)
C36 H361 1.052(13)
C36 H362 1.045(13)
C36 H363 1.039(13)
C37 H371 1.041(14)
C37 H372 1.052(13)
C37 H373 1.050(13)
C38 H381 1.052(13)
C38 H382 1.047(13)
C38 H383 1.049(13)
C39 C44 1.372(12)
C39 C40 1.396(12)
C40 C41 1.421(13)
C40 C45 1.518(13)
C41 C42 1.359(14)
C41 H41 1.08(3)
C42 C43 1.404(14)
C42 C46 1.507(14)
C43 C44 1.415(12)
C43 H43 1.04(3)
C44 C47 1.508(12)
C45 H451 1.030(13)
C45 H452 1.050(13)
C45 H453 1.054(13)
C46 H461 1.063(13)
C46 H462 1.041(14)
C46 H463 1.053(14)
C47 H471 1.052(13)
C47 H472 1.036(13)
C47 H473 1.060(13)
B48 N49 1.381(12)
B48 H481 1.30(2)
B48 H482 1.41(2)
N49 C50 1.452(13)
N49 C51 1.479(13)
C50 H503 0.99(5)
C50 H502 1.06(4)
C50 H501 1.09(4)
C51 H511 1.13(3)
C51 H512 1.04(4)
C51 H513 1.09(4)
B60 C103 1.616(12)
B60 C89 1.649(11)
B60 C61 1.649(12)
B60 C75 1.650(11)
C61 C62 1.399(10)
C61 C66 1.427(10)
C62 C63 1.386(11)
C62 H62 1.104(19)
C63 C64 1.382(11)
C63 C67 1.519(10)
C64 C65 1.399(11)
C64 H64 1.07(2)
C65 C66 1.378(10)
C65 C71 1.545(10)
C66 H66 1.144(16)
C67 F681 1.300(11)
C67 F691 1.305(12)
C67 F68 1.305(12)
C67 F701 1.312(12)
C67 F70 1.322(12)
C67 F69 1.337(12)
C71 F73 1.305(10)
C71 F72 1.318(10)
C71 F74 1.324(10)
C75 C80 1.411(11)
C75 C76 1.412(10)
C76 C77 1.375(11)
C76 H76 1.072(18)
C77 C78 1.377(12)
C77 C81 1.517(11)
C78 C79 1.402(12)
C78 H78 1.07(2)
C79 C80 1.418(11)
C79 C85 1.472(11)
C80 H80 1.065(19)
C81 F82 1.295(10)
C81 F83 1.323(10)
C81 F84 1.323(10)
C85 F86 1.292(10)
C85 F87 1.330(10)
C85 F88 1.334(10)
C89 C90 1.396(11)
C89 C94 1.401(12)
C90 C91 1.369(12)
C90 H90 1.07(3)
C91 C92 1.401(13)
C91 C95 1.494(12)
C92 C93 1.376(13)
C92 H92 1.093(19)
C93 C94 1.399(11)
C93 C99 1.503(12)
C94 H94 1.122(19)
C95 F981 1.294(13)
C95 F97 1.296(11)
C95 F971 1.304(12)
C95 F96 1.314(12)
C95 F961 1.340(13)
C95 F98 1.340(11)
C99 F100 1.312(11)
C99 F102 1.315(11)
C99 F101 1.328(10)
C103 C108 1.383(10)
C103 C104 1.425(10)
C104 C105 1.400(11)
C104 H104 1.092(16)
C105 C106 1.402(11)
C105 C109 1.492(11)
C106 C107 1.369(11)
C106 H106 1.08(2)
C107 C108 1.418(11)
C107 C113 1.505(11)
C108 H108 1.115(17)
C109 F110 1.293(11)
C109 F111 1.314(10)
C109 F12A 1.315(13)
C109 F10A 1.319(13)
C109 F11A 1.323(13)
C109 F112 1.324(11)
C113 F115 1.306(10)
C113 F114 1.312(10)
C113 F116 1.326(10)
